data_4309951
loop_
_publ_author_name
'Chang Zhong'
'Min Zhao'
'Charlotte Stern'
'Anthony G. M. Barrett'
'Brian M. Hoffman'

_publ_section_title
;
Novel Metal-Linked Face-to-Face Porphyrazine Dimer
;
_journal_name_full 'Inorganic Chemistry'
_journal_page_first 8272
_journal_page_last 8276
_journal_paper_doi 10.1021/ic050788s
_journal_volume 44
_journal_year 2005
_chemical_formula_sum 'C47 H56 Cl2 N12 O2'
_chemical_formula_weight 891.94
_chemical_name_systematic
; 
 ? 
;
_space_group_IT_number 2
_symmetry_cell_setting triclinic
_symmetry_space_group_name_Hall '-P 1'
_symmetry_space_group_name_H-M 'P -1'
_atom_sites_solution_hydrogens geom
_atom_sites_solution_primary direct
_atom_sites_solution_secondary difmap
_audit_creation_method SHELXL-97
_cell_angle_alpha 100.04(4)
_cell_angle_beta 91.68(6)
_cell_angle_gamma 105.88(10)
_cell_formula_units_Z 2
_cell_length_a 9.918(6)
_cell_length_b 14.017(10)
_cell_length_c 17.535(10)
_cell_measurement_temperature 153(2)
_cell_volume 2301(3)
_computing_cell_refinement 'Bruker SMART'
_computing_data_collection 'Bruker SMART'
_computing_data_reduction 'Bruker SAINT'
_computing_molecular_graphics 'Bruker SHELXTL'
_computing_publication_material 'Bruker SHELXTL'
_computing_structure_refinement 'SHELXL-97 (Sheldrick, 1997)'
_computing_structure_solution 'SHELXS-97 (Sheldrick, 1990)'
_diffrn_ambient_temperature 153(2)
_diffrn_measured_fraction_theta_full 0.875
_diffrn_measured_fraction_theta_max 0.875
_diffrn_measurement_device_type 'CCD area detector'
_diffrn_measurement_method 'omega scans'
_diffrn_radiation_monochromator graphite
_diffrn_radiation_source 'fine-focus sealed tube'
_diffrn_radiation_type MoK\a
_diffrn_radiation_wavelength 0.71073
_diffrn_reflns_av_R_equivalents 0.1735
_diffrn_reflns_av_sigmaI/netI 0.1991
_diffrn_reflns_limit_h_max 13
_diffrn_reflns_limit_h_min -13
_diffrn_reflns_limit_k_max 18
_diffrn_reflns_limit_k_min -18
_diffrn_reflns_limit_l_max 23
_diffrn_reflns_limit_l_min -22
_diffrn_reflns_number 20464
_diffrn_reflns_theta_full 28.83
_diffrn_reflns_theta_max 28.83
_diffrn_reflns_theta_min 1.54
_exptl_absorpt_coefficient_mu 0.194
_exptl_absorpt_correction_T_max 0.9838
_exptl_absorpt_correction_T_min 0.9243
_exptl_absorpt_correction_type integration
_exptl_crystal_colour purple
_exptl_crystal_density_diffrn 1.287
_exptl_crystal_density_method 'not measured'
_exptl_crystal_description needle
_exptl_crystal_F_000 944
_exptl_crystal_size_max 0.840
_exptl_crystal_size_mid 0.124
_exptl_crystal_size_min 0.090
_refine_diff_density_max 0.455
_refine_diff_density_min -0.681
_refine_diff_density_rms 0.082
_refine_ls_extinction_method none
_refine_ls_goodness_of_fit_ref 0.911
_refine_ls_hydrogen_treatment fixed
_refine_ls_matrix_type full
_refine_ls_number_parameters 590
_refine_ls_number_reflns 10535
_refine_ls_number_restraints 0
_refine_ls_restrained_S_all 0.911
_refine_ls_R_factor_all 0.1740
_refine_ls_R_factor_gt 0.0782
_refine_ls_shift/su_max 0.000
_refine_ls_shift/su_mean 0.000
_refine_ls_structure_factor_coef Fsqd
_refine_ls_weighting_details 'calc w=1/[\s^2^(Fo^2^)+(0.0929P)^2^+0.0000P] where P=(Fo^2^+2Fc^2^)/3'
_refine_ls_weighting_scheme calc
_refine_ls_wR_factor_gt 0.1865
_refine_ls_wR_factor_ref 0.2322
_reflns_number_gt 4577
_reflns_number_total 10535
_reflns_threshold_expression >2sigma(I)
_cod_data_source_file ic050788ssi20050516_043434.cif
_cod_data_source_block s57n
_cod_depositor_comments
;
The following automatic conversions were performed:
'_symmetry_cell_setting' value 'Triclinic' changed to 'triclinic'
according to '/home/saulius/struct/CIF-dictionaries/cif_core.dic'
dictionary named 'cif_core.dic' version 2.4.1 from 2010-06-29.

Automatic conversion script
Id: cif_fix_enum 1527 2010-12-29 10:47:43Z saulius 
;
_cod_original_cell_volume 2301(2)
_cod_database_code 4309951

loop_
_symmetry_equiv_pos_as_xyz
'x, y, z'
'-x, -y, -z'

loop_
_atom_site_label
_atom_site_type_symbol
_atom_site_fract_x
_atom_site_fract_y
_atom_site_fract_z
_atom_site_U_iso_or_equiv
_atom_site_adp_type
_atom_site_occupancy
_atom_site_symmetry_multiplicity
_atom_site_calc_flag
_atom_site_refinement_flags
_atom_site_disorder_assembly
_atom_site_disorder_group
O1 O 1.0042(3) 0.32870(18) 0.35018(15) 0.0403(7) Uani 1 1 d . . .
O2 O 0.8045(3) 0.1547(2) 0.39978(14) 0.0406(7) Uani 1 1 d . . .
N1 N 0.7974(3) 0.0683(2) 0.11743(16) 0.0270(7) Uani 1 1 d . . .
N2 N 0.8709(3) -0.0864(2) 0.03155(16) 0.0271(7) Uani 1 1 d . . .
N3 N 0.7153(3) -0.06073(19) -0.09251(16) 0.0272(7) Uani 1 1 d . . .
N4 N 0.6419(3) 0.0952(2) -0.00599(16) 0.0274(7) Uani 1 1 d . . .
N5 N 0.9430(3) -0.0230(2) 0.16841(16) 0.0276(7) Uani 1 1 d . . .
N6 N 0.8412(3) -0.1871(2) -0.09833(16) 0.0269(7) Uani 1 1 d . . .
N7 N 0.5656(3) 0.02912(19) -0.14186(15) 0.0260(7) Uani 1 1 d . . .
N8 N 0.6783(3) 0.1991(2) 0.12156(15) 0.0265(7) Uani 1 1 d . . .
N9 N 0.7975(4) 0.2731(2) 0.27493(18) 0.0317(8) Uani 1 1 d . . .
N10 N 0.9570(3) 0.1117(2) 0.31543(17) 0.0294(7) Uani 1 1 d . . .
N11 N 0.7374(4) 0.4459(2) 0.3276(2) 0.0534(10) Uani 1 1 d . . .
N12 N 1.1404(4) 0.1226(2) 0.43400(19) 0.0422(8) Uani 1 1 d . . .
C1 C 0.7578(4) 0.1497(2) 0.15192(19) 0.0270(8) Uani 1 1 d . . .
C2 C 0.8162(4) 0.1848(2) 0.23250(19) 0.0265(8) Uani 1 1 d . . .
C3 C 0.8874(4) 0.1195(2) 0.24782(19) 0.0279(8) Uani 1 1 d . . .
C4 C 0.8774(4) 0.0491(2) 0.1736(2) 0.0268(8) Uani 1 1 d . . .
C5 C 0.9375(4) -0.0859(2) 0.1004(2) 0.0270(8) Uani 1 1 d . . .
C6 C 1.0042(4) -0.1667(2) 0.0894(2) 0.0284(8) Uani 1 1 d . . .
C7 C 0.9735(4) -0.2134(2) 0.0126(2) 0.0262(8) Uani 1 1 d . . .
C8 C 0.8895(4) -0.1616(2) -0.02384(19) 0.0265(8) Uani 1 1 d . . .
C9 C 0.7598(4) -0.1397(2) -0.1299(2) 0.0273(8) Uani 1 1 d . . .
C10 C 0.7056(4) -0.1706(2) -0.21215(19) 0.0273(8) Uani 1 1 d . . .
C11 C 0.6276(4) -0.1085(2) -0.22475(19) 0.0271(8) Uani 1 1 d . . .
C12 C 0.6349(4) -0.0415(2) -0.14930(19) 0.0265(8) Uani 1 1 d . . .
C13 C 0.5722(4) 0.0925(2) -0.0748(2) 0.0280(8) Uani 1 1 d . . .
C14 C 0.5066(4) 0.1741(2) -0.06457(19) 0.0279(8) Uani 1 1 d . . .
C15 C 0.5414(4) 0.2234(2) 0.01098(19) 0.0252(8) Uani 1 1 d . . .
C16 C 0.6264(4) 0.1726(2) 0.04865(19) 0.0260(8) Uani 1 1 d . . .
C17 C 0.8958(4) 0.3416(2) 0.32728(19) 0.0300(8) Uani 1 1 d . . .
C18 C 0.8579(4) 0.4378(3) 0.3552(2) 0.0328(9) Uani 1 1 d . . .
C19 C 0.7033(5) 0.5297(3) 0.3564(3) 0.0749(17) Uani 1 1 d . . .
H19 H 0.6169 0.5371 0.3373 0.090 Uiso 1 1 calc R . .
C20 C 0.7867(5) 0.6065(3) 0.4125(3) 0.0637(14) Uani 1 1 d . . .
H20 H 0.7573 0.6647 0.4317 0.076 Uiso 1 1 calc R . .
C21 C 0.9116(5) 0.5976(3) 0.4396(3) 0.0526(12) Uani 1 1 d . . .
H21 H 0.9712 0.6494 0.4782 0.063 Uiso 1 1 calc R . .
C22 C 0.9496(5) 0.5125(3) 0.4103(2) 0.0408(10) Uani 1 1 d . . .
H22 H 1.0371 0.5046 0.4273 0.049 Uiso 1 1 calc R . .
C23 C 0.9145(4) 0.1357(3) 0.3877(2) 0.0316(8) Uani 1 1 d . . .
C24 C 1.0145(4) 0.1306(3) 0.4529(2) 0.0336(9) Uani 1 1 d . . .
C25 C 1.2284(5) 0.1166(3) 0.4920(3) 0.0553(13) Uani 1 1 d . . .
H25 H 1.3196 0.1119 0.4804 0.066 Uiso 1 1 calc R . .
C26 C 1.1916(6) 0.1170(3) 0.5678(3) 0.0582(14) Uani 1 1 d . . .
H26 H 1.2561 0.1118 0.6069 0.070 Uiso 1 1 calc R . .
C27 C 1.0616(5) 0.1250(3) 0.5855(2) 0.0508(12) Uani 1 1 d . . .
H27 H 1.0341 0.1251 0.6370 0.061 Uiso 1 1 calc R . .
C28 C 0.9706(5) 0.1330(3) 0.5273(2) 0.0415(10) Uani 1 1 d . . .
H28 H 0.8801 0.1400 0.5381 0.050 Uiso 1 1 calc R . .
C29 C 1.0853(4) -0.1919(3) 0.1521(2) 0.0313(8) Uani 1 1 d . . .
H29A H 1.1337 -0.1289 0.1891 0.038 Uiso 1 1 calc R . .
H29B H 1.1584 -0.2211 0.1289 0.038 Uiso 1 1 calc R . .
C30 C 0.9942(4) -0.2660(3) 0.1965(2) 0.0402(10) Uani 1 1 d . . .
H30A H 0.9457 -0.3290 0.1596 0.048 Uiso 1 1 calc R . .
H30B H 0.9214 -0.2367 0.2201 0.048 Uiso 1 1 calc R . .
C31 C 1.0788(5) -0.2911(4) 0.2602(2) 0.0511(11) Uani 1 1 d . . .
H31A H 1.1506 -0.3205 0.2372 0.077 Uiso 1 1 calc R . .
H31B H 1.0158 -0.3397 0.2865 0.077 Uiso 1 1 calc R . .
H31C H 1.1243 -0.2293 0.2979 0.077 Uiso 1 1 calc R . .
C32 C 1.0109(4) -0.3026(2) -0.0307(2) 0.0305(8) Uani 1 1 d . . .
H32A H 1.0863 -0.3161 0.0003 0.037 Uiso 1 1 calc R . .
H32B H 1.0484 -0.2867 -0.0802 0.037 Uiso 1 1 calc R . .
C33 C 0.8865(4) -0.3974(3) -0.0485(2) 0.0381(9) Uani 1 1 d . . .
H33A H 0.8068 -0.3817 -0.0739 0.046 Uiso 1 1 calc R . .
H33B H 0.8565 -0.4184 0.0008 0.046 Uiso 1 1 calc R . .
C34 C 0.9217(5) -0.4845(3) -0.1013(3) 0.0526(12) Uani 1 1 d . . .
H34A H 0.9434 -0.4662 -0.1519 0.079 Uiso 1 1 calc R . .
H34B H 0.8409 -0.5449 -0.1083 0.079 Uiso 1 1 calc R . .
H34C H 1.0033 -0.4983 -0.0775 0.079 Uiso 1 1 calc R . .
C35 C 0.7338(4) -0.2573(2) -0.2659(2) 0.0316(8) Uani 1 1 d . . .
H35A H 0.8350 -0.2527 -0.2593 0.038 Uiso 1 1 calc R . .
H35B H 0.7119 -0.2522 -0.3202 0.038 Uiso 1 1 calc R . .
C36 C 0.6469(4) -0.3606(3) -0.2513(2) 0.0394(9) Uani 1 1 d . . .
H36A H 0.6645 -0.3645 -0.1962 0.047 Uiso 1 1 calc R . .
H36B H 0.5456 -0.3672 -0.2610 0.047 Uiso 1 1 calc R . .
C37 C 0.6832(5) -0.4473(3) -0.3030(3) 0.0544(12) Uani 1 1 d . . .
H37A H 0.6634 -0.4448 -0.3576 0.082 Uiso 1 1 calc R . .
H37B H 0.6265 -0.5116 -0.2917 0.082 Uiso 1 1 calc R . .
H37C H 0.7832 -0.4413 -0.2932 0.082 Uiso 1 1 calc R . .
C38 C 0.5491(4) -0.1009(3) -0.2958(2) 0.0341(9) Uani 1 1 d . . .
H38A H 0.4516 -0.1023 -0.2840 0.041 Uiso 1 1 calc R . .
H38B H 0.5443 -0.1604 -0.3367 0.041 Uiso 1 1 calc R . .
C39 C 0.6162(4) -0.0047(3) -0.3270(2) 0.0374(9) Uani 1 1 d . . .
H39A H 0.6366 0.0543 -0.2838 0.045 Uiso 1 1 calc R . .
H39B H 0.7065 -0.0089 -0.3479 0.045 Uiso 1 1 calc R . .
C40 C 0.5210(5) 0.0105(4) -0.3905(3) 0.0572(13) Uani 1 1 d . . .
H40A H 0.5040 -0.0465 -0.4343 0.086 Uiso 1 1 calc R . .
H40B H 0.5663 0.0734 -0.4080 0.086 Uiso 1 1 calc R . .
H40C H 0.4313 0.0142 -0.3701 0.086 Uiso 1 1 calc R . .
C41 C 0.4244(4) 0.1958(3) -0.1283(2) 0.0305(8) Uani 1 1 d . . .
H41A H 0.3621 0.2356 -0.1054 0.037 Uiso 1 1 calc R . .
H41B H 0.3640 0.1311 -0.1587 0.037 Uiso 1 1 calc R . .
C42 C 0.5156(4) 0.2534(3) -0.1829(2) 0.0377(9) Uani 1 1 d . . .
H42A H 0.5822 0.2159 -0.2034 0.045 Uiso 1 1 calc R . .
H42B H 0.5714 0.3201 -0.1534 0.045 Uiso 1 1 calc R . .
C43 C 0.4292(5) 0.2688(3) -0.2508(2) 0.0522(12) Uani 1 1 d . . .
H43A H 0.3756 0.2029 -0.2810 0.078 Uiso 1 1 calc R . .
H43B H 0.4924 0.3064 -0.2841 0.078 Uiso 1 1 calc R . .
H43C H 0.3642 0.3069 -0.2308 0.078 Uiso 1 1 calc R . .
C44 C 0.5070(4) 0.3152(2) 0.0525(2) 0.0308(8) Uani 1 1 d . . .
H44A H 0.4811 0.3051 0.1053 0.037 Uiso 1 1 calc R . .
H44B H 0.4244 0.3238 0.0244 0.037 Uiso 1 1 calc R . .
C45 C 0.6286(4) 0.4109(3) 0.0594(2) 0.0400(10) Uani 1 1 d . . .
H45A H 0.7123 0.4015 0.0858 0.048 Uiso 1 1 calc R . .
H45B H 0.6520 0.4226 0.0066 0.048 Uiso 1 1 calc R . .
C46 C 0.5946(5) 0.5032(3) 0.1044(2) 0.0494(11) Uani 1 1 d . . .
H46A H 0.5072 0.5096 0.0811 0.074 Uiso 1 1 calc R . .
H46B H 0.6715 0.5638 0.1026 0.074 Uiso 1 1 calc R . .
H46C H 0.5830 0.4957 0.1586 0.074 Uiso 1 1 calc R . .
H10 H 1.039(4) 0.097(2) 0.3149(18) 0.020(9) Uiso 1 1 d . . .
H2 H 0.819(4) -0.046(3) 0.025(2) 0.046(12) Uiso 1 1 d . . .
H4 H 0.686(4) 0.056(3) 0.002(2) 0.043(13) Uiso 1 1 d . . .
H9 H 0.736(3) 0.290(3) 0.2612(18) 0.013(9) Uiso 1 1 d . . .
Cl1 Cl 0.3134(2) 0.70973(13) 0.42053(9) 0.0956(6) Uani 1 1 d . . .
Cl2 Cl 0.4959(2) 0.65276(15) 0.52538(10) 0.1041(6) Uani 1 1 d . . .
C47 C 0.3449(6) 0.6839(5) 0.5090(3) 0.0812(18) Uani 1 1 d . . .
H47A H 0.2650 0.6276 0.5175 0.097 Uiso 1 1 calc R . .
H47B H 0.3456 0.7438 0.5487 0.097 Uiso 1 1 calc R . .

loop_
_atom_site_aniso_label
_atom_site_aniso_U_11
_atom_site_aniso_U_22
_atom_site_aniso_U_33
_atom_site_aniso_U_23
_atom_site_aniso_U_13
_atom_site_aniso_U_12
O1 0.0441(16) 0.0218(13) 0.0485(16) -0.0085(11) -0.0063(14) 0.0093(12)
O2 0.0464(17) 0.0418(16) 0.0369(15) 0.0048(12) 0.0041(13) 0.0196(14)
N1 0.0341(16) 0.0132(13) 0.0314(16) -0.0019(11) -0.0021(13) 0.0074(12)
N2 0.0356(17) 0.0143(14) 0.0306(17) -0.0002(12) -0.0010(14) 0.0089(13)
N3 0.0348(16) 0.0142(14) 0.0305(16) -0.0006(11) 0.0000(13) 0.0068(12)
N4 0.0415(18) 0.0142(14) 0.0269(16) -0.0027(12) -0.0018(14) 0.0129(14)
N5 0.0345(16) 0.0139(13) 0.0317(16) 0.0018(12) -0.0011(13) 0.0044(12)
N6 0.0332(16) 0.0159(14) 0.0309(17) 0.0019(12) 0.0014(13) 0.0076(13)
N7 0.0362(17) 0.0121(13) 0.0271(15) -0.0024(11) -0.0001(13) 0.0065(12)
N8 0.0387(17) 0.0154(13) 0.0254(16) 0.0001(11) -0.0004(13) 0.0103(13)
N9 0.045(2) 0.0168(15) 0.0326(18) -0.0057(12) -0.0044(16) 0.0140(15)
N10 0.0359(18) 0.0199(15) 0.0310(17) -0.0015(12) -0.0023(14) 0.0099(14)
N11 0.055(2) 0.0229(17) 0.079(3) -0.0061(17) -0.008(2) 0.0163(17)
N12 0.053(2) 0.0282(17) 0.044(2) -0.0032(14) -0.0076(17) 0.0158(16)
C1 0.0338(19) 0.0140(16) 0.0292(19) -0.0008(13) 0.0004(16) 0.0034(15)
C2 0.0339(19) 0.0120(15) 0.0315(19) -0.0005(13) 0.0020(16) 0.0062(14)
C3 0.037(2) 0.0170(16) 0.0261(18) -0.0001(14) -0.0003(16) 0.0049(15)
C4 0.0299(19) 0.0153(16) 0.0322(19) 0.0011(14) 0.0009(16) 0.0037(14)
C5 0.0328(19) 0.0144(16) 0.031(2) 0.0012(14) -0.0022(16) 0.0050(14)
C6 0.0303(19) 0.0169(16) 0.037(2) 0.0030(14) -0.0020(16) 0.0059(15)
C7 0.0282(18) 0.0173(16) 0.034(2) 0.0067(14) 0.0012(15) 0.0078(14)
C8 0.0313(19) 0.0156(16) 0.031(2) -0.0011(14) 0.0013(16) 0.0077(15)
C9 0.0330(19) 0.0123(15) 0.034(2) 0.0005(14) 0.0064(16) 0.0034(14)
C10 0.039(2) 0.0138(16) 0.0259(18) -0.0005(13) 0.0015(16) 0.0042(15)
C11 0.037(2) 0.0127(15) 0.0279(19) -0.0018(13) -0.0006(16) 0.0041(15)
C12 0.0340(19) 0.0122(15) 0.0299(19) 0.0001(13) 0.0020(16) 0.0036(14)
C13 0.036(2) 0.0170(16) 0.0303(19) 0.0039(14) 0.0020(16) 0.0076(15)
C14 0.035(2) 0.0144(16) 0.034(2) 0.0018(14) 0.0014(16) 0.0075(15)
C15 0.0295(18) 0.0149(16) 0.0317(19) 0.0041(14) 0.0030(15) 0.0073(14)
C16 0.0339(19) 0.0113(15) 0.032(2) 0.0013(13) 0.0051(16) 0.0055(14)
C17 0.044(2) 0.0176(17) 0.0259(19) -0.0032(14) 0.0007(17) 0.0097(16)
C18 0.044(2) 0.0181(17) 0.035(2) 0.0005(15) 0.0031(18) 0.0091(16)
C19 0.059(3) 0.028(2) 0.131(5) -0.011(3) -0.017(3) 0.022(2)
C20 0.072(3) 0.024(2) 0.090(4) -0.010(2) 0.014(3) 0.018(2)
C21 0.078(3) 0.0159(19) 0.056(3) -0.0067(18) 0.004(3) 0.009(2)
C22 0.060(3) 0.0201(18) 0.039(2) -0.0024(16) -0.003(2) 0.0106(18)
C23 0.043(2) 0.0178(17) 0.030(2) -0.0001(14) -0.0005(17) 0.0049(16)
C24 0.050(2) 0.0164(17) 0.033(2) -0.0040(14) -0.0043(18) 0.0122(17)
C25 0.066(3) 0.044(3) 0.054(3) -0.011(2) -0.024(2) 0.027(2)
C26 0.093(4) 0.035(2) 0.047(3) -0.007(2) -0.033(3) 0.032(3)
C27 0.088(4) 0.032(2) 0.034(2) -0.0034(17) -0.009(2) 0.028(2)
C28 0.068(3) 0.0218(19) 0.035(2) -0.0007(16) -0.002(2) 0.017(2)
C29 0.033(2) 0.0229(18) 0.036(2) -0.0005(15) -0.0049(17) 0.0102(16)
C30 0.048(2) 0.036(2) 0.038(2) 0.0104(17) 0.0040(19) 0.013(2)
C31 0.062(3) 0.056(3) 0.044(2) 0.021(2) 0.000(2) 0.025(2)
C32 0.038(2) 0.0180(17) 0.037(2) 0.0032(15) 0.0012(17) 0.0124(16)
C33 0.046(2) 0.0159(17) 0.050(2) -0.0022(16) 0.0014(19) 0.0093(17)
C34 0.072(3) 0.0184(19) 0.062(3) -0.0081(19) -0.003(2) 0.014(2)
C35 0.042(2) 0.0205(17) 0.030(2) -0.0038(14) -0.0003(17) 0.0107(16)
C36 0.044(2) 0.0201(18) 0.050(2) -0.0005(16) 0.0050(19) 0.0057(17)
C37 0.060(3) 0.0163(19) 0.081(3) -0.006(2) 0.016(3) 0.0088(19)
C38 0.045(2) 0.0209(18) 0.033(2) -0.0035(15) -0.0065(18) 0.0097(17)
C39 0.050(2) 0.029(2) 0.032(2) 0.0008(16) -0.0011(18) 0.0117(18)
C40 0.069(3) 0.056(3) 0.051(3) 0.020(2) -0.012(2) 0.020(3)
C41 0.033(2) 0.0219(17) 0.036(2) -0.0017(15) -0.0041(16) 0.0104(16)
C42 0.048(2) 0.030(2) 0.038(2) 0.0062(16) 0.0016(19) 0.0156(19)
C43 0.078(3) 0.043(3) 0.039(2) 0.0077(19) -0.006(2) 0.024(2)
C44 0.039(2) 0.0205(17) 0.035(2) 0.0011(15) 0.0044(17) 0.0131(16)
C45 0.047(2) 0.0192(18) 0.051(2) -0.0016(16) 0.007(2) 0.0089(17)
C46 0.069(3) 0.0197(19) 0.055(3) -0.0014(18) 0.013(2) 0.009(2)
Cl1 0.1453(16) 0.0878(11) 0.0708(9) 0.0214(8) 0.0154(10) 0.0567(12)
Cl2 0.1107(13) 0.1040(14) 0.1045(13) -0.0019(10) -0.0083(11) 0.0570(11)
C47 0.081(4) 0.107(5) 0.060(3) 0.008(3) 0.006(3) 0.040(4)

loop_
_atom_type_symbol
_atom_type_description
_atom_type_scat_dispersion_real
_atom_type_scat_dispersion_imag
_atom_type_scat_source
C C 0.0033 0.0016 'International Tables Vol C Tables 4.2.6.8 and 6.1.1.4'
H H 0.0000 0.0000 'International Tables Vol C Tables 4.2.6.8 and 6.1.1.4'
N N 0.0061 0.0033 'International Tables Vol C Tables 4.2.6.8 and 6.1.1.4'
O O 0.0106 0.0060 'International Tables Vol C Tables 4.2.6.8 and 6.1.1.4'
Cl Cl 0.1484 0.1585 'International Tables Vol C Tables 4.2.6.8 and 6.1.1.4'

loop_
_geom_angle_atom_site_label_1
_geom_angle_atom_site_label_2
_geom_angle_atom_site_label_3
_geom_angle
_geom_angle_site_symmetry_1
_geom_angle_site_symmetry_3
_geom_angle_publ_flag
C4 N1 C1 104.8(3) . . ?
C5 N2 C8 110.1(3) . . ?
C5 N2 H2 125(3) . . ?
C8 N2 H2 125(3) . . ?
C12 N3 C9 103.5(3) . . ?
C13 N4 C16 110.1(3) . . ?
C13 N4 H4 125(3) . . ?
C16 N4 H4 125(3) . . ?
C4 N5 C5 120.3(3) . . ?
C8 N6 C9 122.5(3) . . ?
C13 N7 C12 121.6(3) . . ?
C16 N8 C1 122.0(3) . . ?
C17 N9 C2 124.5(3) . . ?
C17 N9 H9 117(3) . . ?
C2 N9 H9 117(3) . . ?
C23 N10 C3 123.4(3) . . ?
C23 N10 H10 115(2) . . ?
C3 N10 H10 122(2) . . ?
C18 N11 C19 116.7(4) . . ?
C24 N12 C25 116.6(4) . . ?
N8 C1 N1 128.9(3) . . ?
N8 C1 C2 119.4(3) . . ?
N1 C1 C2 111.7(3) . . ?
C3 C2 N9 133.7(3) . . ?
C3 C2 C1 106.4(3) . . ?
N9 C2 C1 119.8(3) . . ?
C2 C3 N10 132.2(3) . . ?
C2 C3 C4 105.0(3) . . ?
N10 C3 C4 122.9(3) . . ?
N5 C4 N1 128.2(3) . . ?
N5 C4 C3 119.8(3) . . ?
N1 C4 C3 111.9(3) . . ?
N5 C5 N2 127.5(3) . . ?
N5 C5 C6 124.2(3) . . ?
N2 C5 C6 108.3(3) . . ?
C7 C6 C5 106.4(3) . . ?
C7 C6 C29 129.2(3) . . ?
C5 C6 C29 124.4(3) . . ?
C6 C7 C8 107.8(3) . . ?
C6 C7 C32 130.0(3) . . ?
C8 C7 C32 122.1(3) . . ?
N6 C8 N2 128.7(3) . . ?
N6 C8 C7 123.9(3) . . ?
N2 C8 C7 107.4(3) . . ?
N6 C9 N3 126.5(3) . . ?
N6 C9 C10 121.4(3) . . ?
N3 C9 C10 112.0(3) . . ?
C11 C10 C9 106.3(3) . . ?
C11 C10 C35 130.4(3) . . ?
C9 C10 C35 123.3(3) . . ?
C10 C11 C12 105.1(3) . . ?
C10 C11 C38 131.8(3) . . ?
C12 C11 C38 123.2(3) . . ?
N7 C12 N3 126.9(3) . . ?
N7 C12 C11 120.0(3) . . ?
N3 C12 C11 113.1(3) . . ?
N7 C13 N4 127.6(3) . . ?
N7 C13 C14 124.0(3) . . ?
N4 C13 C14 108.4(3) . . ?
C15 C14 C13 106.2(3) . . ?
C15 C14 C41 130.4(3) . . ?
C13 C14 C41 123.3(3) . . ?
C14 C15 C16 108.4(3) . . ?
C14 C15 C44 129.5(3) . . ?
C16 C15 C44 122.1(3) . . ?
N8 C16 N4 127.8(3) . . ?
N8 C16 C15 125.3(3) . . ?
N4 C16 C15 106.9(3) . . ?
O1 C17 N9 124.6(3) . . ?
O1 C17 C18 121.9(3) . . ?
N9 C17 C18 113.5(3) . . ?
N11 C18 C22 123.4(3) . . ?
N11 C18 C17 118.1(3) . . ?
C22 C18 C17 118.5(3) . . ?
N11 C19 C20 123.6(5) . . ?
N11 C19 H19 118.2 . . ?
C20 C19 H19 118.2 . . ?
C21 C20 C19 118.9(4) . . ?
C21 C20 H20 120.6 . . ?
C19 C20 H20 120.6 . . ?
C20 C21 C22 118.6(4) . . ?
C20 C21 H21 120.7 . . ?
C22 C21 H21 120.7 . . ?
C21 C22 C18 118.8(4) . . ?
C21 C22 H22 120.6 . . ?
C18 C22 H22 120.6 . . ?
O2 C23 N10 124.0(4) . . ?
O2 C23 C24 122.0(3) . . ?
N10 C23 C24 113.8(3) . . ?
N12 C24 C28 124.0(4) . . ?
N12 C24 C23 116.7(3) . . ?
C28 C24 C23 119.3(4) . . ?
N12 C25 C26 122.9(4) . . ?
N12 C25 H25 118.5 . . ?
C26 C25 H25 118.5 . . ?
C27 C26 C25 119.3(4) . . ?
C27 C26 H26 120.4 . . ?
C25 C26 H26 120.4 . . ?
C26 C27 C28 118.8(4) . . ?
C26 C27 H27 120.6 . . ?
C28 C27 H27 120.6 . . ?
C27 C28 C24 118.4(4) . . ?
C27 C28 H28 120.8 . . ?
C24 C28 H28 120.8 . . ?
C6 C29 C30 113.3(3) . . ?
C6 C29 H29A 108.9 . . ?
C30 C29 H29A 108.9 . . ?
C6 C29 H29B 108.9 . . ?
C30 C29 H29B 108.9 . . ?
H29A C29 H29B 107.7 . . ?
C29 C30 C31 112.6(3) . . ?
C29 C30 H30A 109.1 . . ?
C31 C30 H30A 109.1 . . ?
C29 C30 H30B 109.1 . . ?
C31 C30 H30B 109.1 . . ?
H30A C30 H30B 107.8 . . ?
C30 C31 H31A 109.5 . . ?
C30 C31 H31B 109.5 . . ?
H31A C31 H31B 109.5 . . ?
C30 C31 H31C 109.5 . . ?
H31A C31 H31C 109.5 . . ?
H31B C31 H31C 109.5 . . ?
C7 C32 C33 113.0(3) . . ?
C7 C32 H32A 109.0 . . ?
C33 C32 H32A 109.0 . . ?
C7 C32 H32B 109.0 . . ?
C33 C32 H32B 109.0 . . ?
H32A C32 H32B 107.8 . . ?
C32 C33 C34 112.3(3) . . ?
C32 C33 H33A 109.1 . . ?
C34 C33 H33A 109.1 . . ?
C32 C33 H33B 109.1 . . ?
C34 C33 H33B 109.1 . . ?
H33A C33 H33B 107.9 . . ?
C33 C34 H34A 109.5 . . ?
C33 C34 H34B 109.5 . . ?
H34A C34 H34B 109.5 . . ?
C33 C34 H34C 109.5 . . ?
H34A C34 H34C 109.5 . . ?
H34B C34 H34C 109.5 . . ?
C10 C35 C36 112.8(3) . . ?
C10 C35 H35A 109.0 . . ?
C36 C35 H35A 109.0 . . ?
C10 C35 H35B 109.0 . . ?
C36 C35 H35B 109.0 . . ?
H35A C35 H35B 107.8 . . ?
C37 C36 C35 111.9(3) . . ?
C37 C36 H36A 109.2 . . ?
C35 C36 H36A 109.2 . . ?
C37 C36 H36B 109.2 . . ?
C35 C36 H36B 109.2 . . ?
H36A C36 H36B 107.9 . . ?
C36 C37 H37A 109.5 . . ?
C36 C37 H37B 109.5 . . ?
H37A C37 H37B 109.5 . . ?
C36 C37 H37C 109.5 . . ?
H37A C37 H37C 109.5 . . ?
H37B C37 H37C 109.5 . . ?
C11 C38 C39 113.0(3) . . ?
C11 C38 H38A 109.0 . . ?
C39 C38 H38A 109.0 . . ?
C11 C38 H38B 109.0 . . ?
C39 C38 H38B 109.0 . . ?
H38A C38 H38B 107.8 . . ?
C40 C39 C38 111.8(3) . . ?
C40 C39 H39A 109.3 . . ?
C38 C39 H39A 109.3 . . ?
C40 C39 H39B 109.3 . . ?
C38 C39 H39B 109.3 . . ?
H39A C39 H39B 107.9 . . ?
C39 C40 H40A 109.5 . . ?
C39 C40 H40B 109.5 . . ?
H40A C40 H40B 109.5 . . ?
C39 C40 H40C 109.5 . . ?
H40A C40 H40C 109.5 . . ?
H40B C40 H40C 109.5 . . ?
C14 C41 C42 113.4(3) . . ?
C14 C41 H41A 108.9 . . ?
C42 C41 H41A 108.9 . . ?
C14 C41 H41B 108.9 . . ?
C42 C41 H41B 108.9 . . ?
H41A C41 H41B 107.7 . . ?
C41 C42 C43 112.5(3) . . ?
C41 C42 H42A 109.1 . . ?
C43 C42 H42A 109.1 . . ?
C41 C42 H42B 109.1 . . ?
C43 C42 H42B 109.1 . . ?
H42A C42 H42B 107.8 . . ?
C42 C43 H43A 109.5 . . ?
C42 C43 H43B 109.5 . . ?
H43A C43 H43B 109.5 . . ?
C42 C43 H43C 109.5 . . ?
H43A C43 H43C 109.5 . . ?
H43B C43 H43C 109.5 . . ?
C15 C44 C45 112.8(3) . . ?
C15 C44 H44A 109.0 . . ?
C45 C44 H44A 109.0 . . ?
C15 C44 H44B 109.0 . . ?
C45 C44 H44B 109.0 . . ?
H44A C44 H44B 107.8 . . ?
C46 C45 C44 112.4(3) . . ?
C46 C45 H45A 109.1 . . ?
C44 C45 H45A 109.1 . . ?
C46 C45 H45B 109.1 . . ?
C44 C45 H45B 109.1 . . ?
H45A C45 H45B 107.9 . . ?
C45 C46 H46A 109.5 . . ?
C45 C46 H46B 109.5 . . ?
H46A C46 H46B 109.5 . . ?
C45 C46 H46C 109.5 . . ?
H46A C46 H46C 109.5 . . ?
H46B C46 H46C 109.5 . . ?
Cl1 C47 Cl2 117.4(3) . . ?
Cl1 C47 H47A 108.0 . . ?
Cl2 C47 H47A 108.0 . . ?
Cl1 C47 H47B 108.0 . . ?
Cl2 C47 H47B 108.0 . . ?
H47A C47 H47B 107.2 . . ?

loop_
_geom_bond_atom_site_label_1
_geom_bond_atom_site_label_2
_geom_bond_distance
_geom_bond_site_symmetry_2
_geom_bond_publ_flag
O1 C17 1.206(4) . ?
O2 C23 1.208(4) . ?
N1 C4 1.355(4) . ?
N1 C1 1.357(4) . ?
N2 C5 1.358(4) . ?
N2 C8 1.359(4) . ?
N2 H2 0.89(4) . ?
N3 C12 1.366(4) . ?
N3 C9 1.371(4) . ?
N4 C13 1.362(5) . ?
N4 C16 1.363(4) . ?
N4 H4 0.81(4) . ?
N5 C4 1.335(4) . ?
N5 C5 1.343(4) . ?
N6 C8 1.330(4) . ?
N6 C9 1.341(4) . ?
N7 C13 1.333(4) . ?
N7 C12 1.341(4) . ?
N8 C16 1.315(4) . ?
N8 C1 1.336(4) . ?
N9 C17 1.358(5) . ?
N9 C2 1.390(4) . ?
N9 H9 0.76(3) . ?
N10 C23 1.362(5) . ?
N10 C3 1.390(5) . ?
N10 H10 0.90(3) . ?
N11 C18 1.317(5) . ?
N11 C19 1.331(5) . ?
N12 C24 1.331(5) . ?
N12 C25 1.349(5) . ?
C1 C2 1.459(5) . ?
C2 C3 1.355(5) . ?
C3 C4 1.473(5) . ?
C5 C6 1.448(5) . ?
C6 C7 1.376(5) . ?
C6 C29 1.491(5) . ?
C7 C8 1.446(5) . ?
C7 C32 1.489(5) . ?
C9 C10 1.472(5) . ?
C10 C11 1.353(5) . ?
C10 C35 1.498(4) . ?
C11 C12 1.470(4) . ?
C11 C38 1.485(5) . ?
C13 C14 1.452(5) . ?
C14 C15 1.369(5) . ?
C14 C41 1.486(5) . ?
C15 C16 1.454(5) . ?
C15 C44 1.494(4) . ?
C17 C18 1.503(5) . ?
C18 C22 1.389(5) . ?
C19 C20 1.381(7) . ?
C19 H19 0.9500 . ?
C20 C21 1.359(7) . ?
C20 H20 0.9500 . ?
C21 C22 1.370(5) . ?
C21 H21 0.9500 . ?
C22 H22 0.9500 . ?
C23 C24 1.516(5) . ?
C24 C28 1.385(5) . ?
C25 C26 1.388(6) . ?
C25 H25 0.9500 . ?
C26 C27 1.364(7) . ?
C26 H26 0.9500 . ?
C27 C28 1.382(6) . ?
C27 H27 0.9500 . ?
C28 H28 0.9500 . ?
C29 C30 1.519(5) . ?
C29 H29A 0.9900 . ?
C29 H29B 0.9900 . ?
C30 C31 1.523(5) . ?
C30 H30A 0.9900 . ?
C30 H30B 0.9900 . ?
C31 H31A 0.9800 . ?
C31 H31B 0.9800 . ?
C31 H31C 0.9800 . ?
C32 C33 1.524(5) . ?
C32 H32A 0.9900 . ?
C32 H32B 0.9900 . ?
C33 C34 1.525(5) . ?
C33 H33A 0.9900 . ?
C33 H33B 0.9900 . ?
C34 H34A 0.9800 . ?
C34 H34B 0.9800 . ?
C34 H34C 0.9800 . ?
C35 C36 1.537(5) . ?
C35 H35A 0.9900 . ?
C35 H35B 0.9900 . ?
C36 C37 1.517(5) . ?
C36 H36A 0.9900 . ?
C36 H36B 0.9900 . ?
C37 H37A 0.9800 . ?
C37 H37B 0.9800 . ?
C37 H37C 0.9800 . ?
C38 C39 1.532(5) . ?
C38 H38A 0.9900 . ?
C38 H38B 0.9900 . ?
C39 C40 1.520(5) . ?
C39 H39A 0.9900 . ?
C39 H39B 0.9900 . ?
C40 H40A 0.9800 . ?
C40 H40B 0.9800 . ?
C40 H40C 0.9800 . ?
C41 C42 1.518(5) . ?
C41 H41A 0.9900 . ?
C41 H41B 0.9900 . ?
C42 C43 1.526(5) . ?
C42 H42A 0.9900 . ?
C42 H42B 0.9900 . ?
C43 H43A 0.9800 . ?
C43 H43B 0.9800 . ?
C43 H43C 0.9800 . ?
C44 C45 1.523(5) . ?
C44 H44A 0.9900 . ?
C44 H44B 0.9900 . ?
C45 C46 1.520(5) . ?
C45 H45A 0.9900 . ?
C45 H45B 0.9900 . ?
C46 H46A 0.9800 . ?
C46 H46B 0.9800 . ?
C46 H46C 0.9800 . ?
Cl1 C47 1.693(5) . ?
Cl2 C47 1.701(5) . ?
C47 H47A 0.9900 . ?
C47 H47B 0.9900 . ?

loop_
_geom_torsion_atom_site_label_1
_geom_torsion_atom_site_label_2
_geom_torsion_atom_site_label_3
_geom_torsion_atom_site_label_4
_geom_torsion
_geom_torsion_site_symmetry_1
_geom_torsion_site_symmetry_2
_geom_torsion_site_symmetry_3
_geom_torsion_site_symmetry_4
_geom_torsion_publ_flag
C16 N8 C1 N1 -0.7(6) . . . . ?
C16 N8 C1 C2 178.0(3) . . . . ?
C4 N1 C1 N8 179.7(3) . . . . ?
C4 N1 C1 C2 0.9(4) . . . . ?
C17 N9 C2 C3 33.7(6) . . . . ?
C17 N9 C2 C1 -142.4(4) . . . . ?
N8 C1 C2 C3 178.2(3) . . . . ?
N1 C1 C2 C3 -2.9(4) . . . . ?
N8 C1 C2 N9 -4.8(5) . . . . ?
N1 C1 C2 N9 174.1(3) . . . . ?
N9 C2 C3 N10 7.7(7) . . . . ?
C1 C2 C3 N10 -175.9(4) . . . . ?
N9 C2 C3 C4 -173.0(4) . . . . ?
C1 C2 C3 C4 3.4(4) . . . . ?
C23 N10 C3 C2 33.4(6) . . . . ?
C23 N10 C3 C4 -145.7(4) . . . . ?
C5 N5 C4 N1 2.0(5) . . . . ?
C5 N5 C4 C3 -178.3(3) . . . . ?
C1 N1 C4 N5 -179.0(3) . . . . ?
C1 N1 C4 C3 1.3(4) . . . . ?
C2 C3 C4 N5 177.2(3) . . . . ?
N10 C3 C4 N5 -3.5(5) . . . . ?
C2 C3 C4 N1 -3.1(4) . . . . ?
N10 C3 C4 N1 176.2(3) . . . . ?
C4 N5 C5 N2 0.4(6) . . . . ?
C4 N5 C5 C6 -179.5(3) . . . . ?
C8 N2 C5 N5 180.0(3) . . . . ?
C8 N2 C5 C6 -0.1(4) . . . . ?
N5 C5 C6 C7 179.7(3) . . . . ?
N2 C5 C6 C7 -0.2(4) . . . . ?
N5 C5 C6 C29 1.3(6) . . . . ?
N2 C5 C6 C29 -178.7(3) . . . . ?
C5 C6 C7 C8 0.4(4) . . . . ?
C29 C6 C7 C8 178.8(3) . . . . ?
C5 C6 C7 C32 -178.0(3) . . . . ?
C29 C6 C7 C32 0.3(6) . . . . ?
C9 N6 C8 N2 -1.6(6) . . . . ?
C9 N6 C8 C7 177.8(3) . . . . ?
C5 N2 C8 N6 179.9(3) . . . . ?
C5 N2 C8 C7 0.4(4) . . . . ?
C6 C7 C8 N6 179.9(3) . . . . ?
C32 C7 C8 N6 -1.4(5) . . . . ?
C6 C7 C8 N2 -0.5(4) . . . . ?
C32 C7 C8 N2 178.1(3) . . . . ?
C8 N6 C9 N3 0.2(5) . . . . ?
C8 N6 C9 C10 -178.8(3) . . . . ?
C12 N3 C9 N6 -179.2(3) . . . . ?
C12 N3 C9 C10 -0.1(4) . . . . ?
N6 C9 C10 C11 179.6(3) . . . . ?
N3 C9 C10 C11 0.4(4) . . . . ?
N6 C9 C10 C35 1.4(5) . . . . ?
N3 C9 C10 C35 -177.8(3) . . . . ?
C9 C10 C11 C12 -0.6(4) . . . . ?
C35 C10 C11 C12 177.5(4) . . . . ?
C9 C10 C11 C38 178.6(4) . . . . ?
C35 C10 C11 C38 -3.4(7) . . . . ?
C13 N7 C12 N3 1.8(5) . . . . ?
C13 N7 C12 C11 -178.6(3) . . . . ?
C9 N3 C12 N7 179.3(3) . . . . ?
C9 N3 C12 C11 -0.3(4) . . . . ?
C10 C11 C12 N7 -179.1(3) . . . . ?
C38 C11 C12 N7 1.7(5) . . . . ?
C10 C11 C12 N3 0.6(4) . . . . ?
C38 C11 C12 N3 -178.7(3) . . . . ?
C12 N7 C13 N4 -1.9(6) . . . . ?
C12 N7 C13 C14 176.1(3) . . . . ?
C16 N4 C13 N7 178.5(4) . . . . ?
C16 N4 C13 C14 0.1(4) . . . . ?
N7 C13 C14 C15 -177.9(3) . . . . ?
N4 C13 C14 C15 0.4(4) . . . . ?
N7 C13 C14 C41 0.1(5) . . . . ?
N4 C13 C14 C41 178.4(3) . . . . ?
C13 C14 C15 C16 -0.8(4) . . . . ?
C41 C14 C15 C16 -178.6(4) . . . . ?
C13 C14 C15 C44 177.6(3) . . . . ?
C41 C14 C15 C44 -0.2(6) . . . . ?
C1 N8 C16 N4 0.3(6) . . . . ?
C1 N8 C16 C15 -178.9(3) . . . . ?
C13 N4 C16 N8 -179.9(3) . . . . ?
C13 N4 C16 C15 -0.6(4) . . . . ?
C14 C15 C16 N8 -179.8(3) . . . . ?
C44 C15 C16 N8 1.7(5) . . . . ?
C14 C15 C16 N4 0.9(4) . . . . ?
C44 C15 C16 N4 -177.6(3) . . . . ?
C2 N9 C17 O1 -9.4(6) . . . . ?
C2 N9 C17 C18 170.6(3) . . . . ?
C19 N11 C18 C22 -1.6(7) . . . . ?
C19 N11 C18 C17 176.6(4) . . . . ?
O1 C17 C18 N11 -179.8(4) . . . . ?
N9 C17 C18 N11 0.2(5) . . . . ?
O1 C17 C18 C22 -1.5(6) . . . . ?
N9 C17 C18 C22 178.6(3) . . . . ?
C18 N11 C19 C20 0.1(8) . . . . ?
N11 C19 C20 C21 0.8(9) . . . . ?
C19 C20 C21 C22 -0.1(7) . . . . ?
C20 C21 C22 C18 -1.3(6) . . . . ?
N11 C18 C22 C21 2.3(6) . . . . ?
C17 C18 C22 C21 -175.9(4) . . . . ?
C3 N10 C23 O2 8.9(6) . . . . ?
C3 N10 C23 C24 -174.5(3) . . . . ?
C25 N12 C24 C28 0.0(6) . . . . ?
C25 N12 C24 C23 -179.0(3) . . . . ?
O2 C23 C24 N12 -171.2(3) . . . . ?
N10 C23 C24 N12 12.1(5) . . . . ?
O2 C23 C24 C28 9.7(5) . . . . ?
N10 C23 C24 C28 -167.0(3) . . . . ?
C24 N12 C25 C26 1.0(6) . . . . ?
N12 C25 C26 C27 -0.8(7) . . . . ?
C25 C26 C27 C28 -0.3(6) . . . . ?
C26 C27 C28 C24 1.2(6) . . . . ?
N12 C24 C28 C27 -1.1(6) . . . . ?
C23 C24 C28 C27 177.9(3) . . . . ?
C7 C6 C29 C30 -90.1(5) . . . . ?
C5 C6 C29 C30 88.0(4) . . . . ?
C6 C29 C30 C31 179.8(3) . . . . ?
C6 C7 C32 C33 106.1(4) . . . . ?
C8 C7 C32 C33 -72.2(4) . . . . ?
C7 C32 C33 C34 173.0(3) . . . . ?
C11 C10 C35 C36 -102.8(4) . . . . ?
C9 C10 C35 C36 75.0(4) . . . . ?
C10 C35 C36 C37 -176.7(3) . . . . ?
C10 C11 C38 C39 -110.3(4) . . . . ?
C12 C11 C38 C39 68.8(5) . . . . ?
C11 C38 C39 C40 -169.9(3) . . . . ?
C15 C14 C41 C42 98.1(5) . . . . ?
C13 C14 C41 C42 -79.3(4) . . . . ?
C14 C41 C42 C43 176.3(3) . . . . ?
C14 C15 C44 C45 -100.1(5) . . . . ?
C16 C15 C44 C45 78.1(4) . . . . ?
C15 C44 C45 C46 -177.8(3) . . . . ?

loop_
_cod_related_entry_id
_cod_related_entry_database
_cod_related_entry_code
1 ChemSpider 30660865
